data_1541856
loop_
_publ_author_name
'Larbot, A.'
'Durand, J.'
'le Cot, L.'

_publ_section_title
;
 Trisodium orthophosphate - sodium chloride - water (5/1/55), Na3 P O4 *
 11 H2 O * 1/5 Na Cl
;
_journal_name_full 'Crystal Structure Communications'
_journal_page_first 55
_journal_page_last 57
_journal_volume 10
_journal_year 1981
_chemical_formula_sum 'Cl0.201 H15 Na3.2 O15.001 P'
_chemical_name_systematic 'Na3.2 P O4 Cl.2 (H2 O)11'
_space_group_IT_number 165
_symmetry_space_group_name_Hall '-P 3 2"c'
_symmetry_space_group_name_H-M 'P -3 c 1'
_cell_angle_alpha 90
_cell_angle_beta 90
_cell_angle_gamma 120
_cell_formula_units_Z 4
_cell_length_a 11.88
_cell_length_b 11.88
_cell_length_c 12.68
_cell_volume 1549.825
_citation_journal_id_ASTM CSCMCS
_cod_data_source_file Larbot_CSCMCS_1981_1381.cif
_cod_data_source_block Cl0.201H15Na3.2O15.001P1
_cod_original_formula_sum 'Cl0.201 H15 Na3.2 O15.001 P1'
_cod_database_code 1541856

loop_
_symmetry_equiv_pos_as_xyz
x,y,z
-y,x-y,z
-x+y,-x,z
y,x,-z+1/2
-x,-x+y,-z+1/2
x-y,-y,-z+1/2
-x,-y,-z
y,-x+y,-z
x-y,x,-z
-y,-x,z-1/2
x,x-y,z-1/2
-x+y,y,z-1/2

loop_
_atom_site_label
_atom_site_type_symbol
_atom_site_fract_x
_atom_site_fract_y
_atom_site_fract_z
_atom_site_occupancy
_atom_site_U_iso_or_equiv
Cl1 Cl-1 0.855 0.0414 0.1247 0.067 0.0
H1 H+1 0.759 0.284 0.998 1 0.0
Na1 Na+1 0.3452 0.9803 0.0263 1 0.0
O6 O-2 0.8323 0.0179 0.0895 0.667 0.0
O2 O-2 0.3184 0.5373 0.2574 1 0.0
O3 O-2 0.2141 0.4599 0.4616 1 0.0
P1 P+5 0.3333 0.6667 0.2163 1 0.0
H5 H+1 0.4 0.5 0.15 1 0.0
H4 H+1 0.486 0.432 0.199 1 0.0
H2 H+1 0.492 0.25 0.089 1 0.0
Na2 Na+1 0 0 0 0.4 0.0
O5 O-2 0.5256 0.9932 0.1241 1 0.0
O4 O-2 0.1088 0.3213 0.187 1 0.0
O1 O-2 0.3333 0.6667 0.0958 1 0.0
H3 H+1 0.2 0.4 0.2 1 0.0
